data_7226984
loop_
_publ_author_name
'Tian, Qingshan'
'Chen, Bin'
'Zhang, Guozhu'

_publ_section_title
;
 Silver-initiated radical ring expansion/fluorination of ethynyl
 cyclobutanols: efficient synthesis of monofluoroethenyl cyclopentanones
;
_journal_issue 23
_journal_name_full 'Green Chem.'
_journal_page_first 6236
_journal_paper_doi 10.1039/C6GC02656G
_journal_volume 18
_journal_year 2016
_chemical_formula_moiety 'C13 H13 F O2'
_chemical_formula_sum 'C13 H13 F O2'
_chemical_formula_weight 220.23
_space_group_crystal_system monoclinic
_space_group_IT_number 14
_space_group_name_Hall '-P 2ybc'
_space_group_name_H-M_alt 'P 1 21/c 1'
_symmetry_space_group_name_Hall '-P 2ybc'
_symmetry_space_group_name_H-M 'P 1 21/c 1'
_atom_sites_solution_hydrogens geom
_atom_sites_solution_primary dual
_audit_creation_date 2016-10-11
_audit_creation_method
;
Olex2 1.2
(compiled 2016.02.19 svn.r3266 for OlexSys, GUI svn.r5227)
;
_audit_update_record
;
2016-10-12 deposited with the CCDC.
2016-11-02 downloaded from the CCDC.
;
_cell_angle_alpha 90
_cell_angle_beta 114.3980(10)
_cell_angle_gamma 90
_cell_formula_units_Z 4
_cell_length_a 14.2255(14)
_cell_length_b 6.0009(6)
_cell_length_c 13.9246(13)
_cell_measurement_reflns_used 4178
_cell_measurement_temperature 130
_cell_measurement_theta_max 30.419
_cell_measurement_theta_min 2.67
_cell_volume 1082.53(18)
_computing_cell_refinement 'SAINT v7.68A (Bruker, 2009)'
_computing_data_reduction 'SAINT v7.68A (Bruker, 2009)'
_computing_molecular_graphics 'Olex2 (Dolomanov et al., 2009)'
_computing_publication_material 'Olex2 (Dolomanov et al., 2009)'
_computing_structure_refinement 'ShelXL (Sheldrick, 2015)'
_computing_structure_solution 'ShelXT (Sheldrick, 2015)'
_diffrn_ambient_temperature 130
_diffrn_measured_fraction_theta_full 1.000
_diffrn_measured_fraction_theta_max 0.995
_diffrn_measurement_device_type 'Bruker APEX-II CCD'
_diffrn_measurement_method '\f and \w scans'
_diffrn_radiation_monochromator graphite
_diffrn_radiation_type MoK\a
_diffrn_radiation_wavelength 0.71073
_diffrn_reflns_av_R_equivalents 0.0210
_diffrn_reflns_av_unetI/netI 0.0218
_diffrn_reflns_Laue_measured_fraction_full 1.000
_diffrn_reflns_Laue_measured_fraction_max 0.995
_diffrn_reflns_limit_h_max 20
_diffrn_reflns_limit_h_min -20
_diffrn_reflns_limit_k_max 8
_diffrn_reflns_limit_k_min -7
_diffrn_reflns_limit_l_max 19
_diffrn_reflns_limit_l_min -19
_diffrn_reflns_number 10460
_diffrn_reflns_point_group_measured_fraction_full 1.000
_diffrn_reflns_point_group_measured_fraction_max 0.995
_diffrn_reflns_theta_full 26.000
_diffrn_reflns_theta_max 30.588
_diffrn_reflns_theta_min 2.936
_diffrn_standards_number 0
_exptl_absorpt_coefficient_mu 0.101
_exptl_absorpt_correction_T_max 0.7461
_exptl_absorpt_correction_T_min 0.6860
_exptl_absorpt_correction_type multi-scan
_exptl_absorpt_process_details
;
SADABS-2008/1 (Bruker,2008) was used for absorption correction.
wR2(int) was 0.0439 before and 0.0322 after correction.
The Ratio of minimum to maximum transmission is 0.9194.
The \l/2 correction factor is 0.0015.
;
_exptl_crystal_colour colourless
_exptl_crystal_density_diffrn 1.351
_exptl_crystal_description block
_exptl_crystal_F_000 464
_exptl_crystal_size_max 0.22
_exptl_crystal_size_mid 0.2
_exptl_crystal_size_min 0.15
_refine_diff_density_max 0.561
_refine_diff_density_min -0.589
_refine_diff_density_rms 0.076
_refine_ls_extinction_method none
_refine_ls_goodness_of_fit_ref 1.039
_refine_ls_hydrogen_treatment constr
_refine_ls_matrix_type full
_refine_ls_number_parameters 146
_refine_ls_number_reflns 3317
_refine_ls_number_restraints 0
_refine_ls_restrained_S_all 1.039
_refine_ls_R_factor_all 0.0660
_refine_ls_R_factor_gt 0.0552
_refine_ls_shift/su_max 0.001
_refine_ls_shift/su_mean 0.000
_refine_ls_structure_factor_coef Fsqd
_refine_ls_weighting_details 'w=1/[\s^2^(Fo^2^)+(0.0839P)^2^+0.5548P] where P=(Fo^2^+2Fc^2^)/3'
_refine_ls_weighting_scheme calc
_refine_ls_wR_factor_gt 0.1464
_refine_ls_wR_factor_ref 0.1576
_reflns_Friedel_coverage 0.000
_reflns_number_gt 2727
_reflns_number_total 3317
_reflns_threshold_expression 'I > 2\s(I)'
_cod_data_source_file c6gc02656g2.cif
_cod_data_source_block dm16644
_cod_depositor_comments 'Adding full bibliography for 7226984.cif.'
_cod_database_code 7226984
_shelx_space_group_comment
;
The symmetry employed for this shelxl refinement is uniquely defined
by the following loop, which should always be used as a source of
symmetry information in preference to the above space-group names.
They are only intended as comments.
;
_shelx_estimated_absorpt_t_max 0.985
_shelx_estimated_absorpt_t_min 0.978
_olex2_refinement_description
;
1. Fixed Uiso
 At 1.2 times of:
  All C(H) groups, All C(H,H) groups
 At 1.5 times of:
  All C(H,H,H) groups
2.a Secondary CH2 refined with riding coordinates:
 C2(H2A,H2B), C3(H3B,H3A), C4(H4A,H4B)
2.b Aromatic/amide H refined with riding coordinates:
 C8(H8), C9(H9), C11(H11), C12(H12)
2.c Idealised Me refined as rotating group:
 C13(H13A,H13B,H13C)
;
_shelx_shelxl_version_number 2014/7
_olex2_submission_special_instructions 'No special instructions were received'

loop_
_space_group_symop_operation_xyz
'x, y, z'
'-x, y+1/2, -z+1/2'
'-x, -y, -z'
'x, -y-1/2, z-1/2'

loop_
_atom_site_label
_atom_site_type_symbol
_atom_site_fract_x
_atom_site_fract_y
_atom_site_fract_z
_atom_site_U_iso_or_equiv
_atom_site_adp_type
_atom_site_occupancy
_atom_site_site_symmetry_order
_atom_site_calc_flag
_atom_site_refinement_flags_posn
F1 F 0.25448(8) 0.30357(15) 0.40084(7) 0.0323(2) Uani 1 1 d .
O1 O 0.12373(9) 0.92972(19) 0.24376(9) 0.0342(3) Uani 1 1 d .
O2 O 0.42215(9) 0.57138(18) 0.07171(9) 0.0299(2) Uani 1 1 d .
C1 C 0.11607(11) 0.8432(2) 0.31919(12) 0.0271(3) Uani 1 1 d .
C2 C 0.04474(18) 0.9222(3) 0.36785(19) 0.0487(5) Uani 1 1 d .
H2A H 0.0544 1.0836 0.3836 0.058 Uiso 1 1 calc R
H2B H -0.0281 0.8958 0.3190 0.058 Uiso 1 1 calc R
C3 C 0.07153(17) 0.7933(4) 0.46600(16) 0.0487(5) Uani 1 1 d .
H3B H 0.0080 0.7529 0.4747 0.058 Uiso 1 1 calc R
H3A H 0.1158 0.8839 0.5275 0.058 Uiso 1 1 calc R
C4 C 0.12853(13) 0.5841(2) 0.45952(13) 0.0306(3) Uani 1 1 d .
H4A H 0.1870 0.5528 0.5280 0.037 Uiso 1 1 calc R
H4B H 0.0816 0.4539 0.4392 0.037 Uiso 1 1 calc R
C5 C 0.16670(10) 0.6356(2) 0.37568(10) 0.0229(3) Uani 1 1 d .
C6 C 0.22796(10) 0.5035(2) 0.34919(10) 0.0217(3) Uani 1 1 d .
C7 C 0.27547(9) 0.5316(2) 0.27456(10) 0.0207(2) Uani 1 1 d .
C8 C 0.32723(10) 0.7274(2) 0.27244(11) 0.0235(3) Uani 1 1 d .
H8 H 0.3281 0.8482 0.3169 0.028 Uiso 1 1 calc R
C9 C 0.37786(10) 0.7483(2) 0.20575(11) 0.0241(3) Uani 1 1 d .
H9 H 0.4136 0.8817 0.2053 0.029 Uiso 1 1 calc R
C10 C 0.37540(10) 0.5710(2) 0.13978(10) 0.0224(3) Uani 1 1 d .
C11 C 0.32376(11) 0.3735(2) 0.14173(10) 0.0244(3) Uani 1 1 d .
H11 H 0.3225 0.2531 0.0969 0.029 Uiso 1 1 calc R
C12 C 0.27453(10) 0.3533(2) 0.20885(10) 0.0225(3) Uani 1 1 d .
H12 H 0.2401 0.2187 0.2104 0.027 Uiso 1 1 calc R
C13 C 0.47193(12) 0.7726(3) 0.06295(12) 0.0313(3) Uani 1 1 d .
H13A H 0.5021 0.7514 0.0118 0.047 Uiso 1 1 calc GR
H13B H 0.5266 0.8105 0.1318 0.047 Uiso 1 1 calc GR
H13C H 0.4212 0.8937 0.0392 0.047 Uiso 1 1 calc GR

loop_
_atom_site_aniso_label
_atom_site_aniso_U_11
_atom_site_aniso_U_22
_atom_site_aniso_U_33
_atom_site_aniso_U_23
_atom_site_aniso_U_13
_atom_site_aniso_U_12
F1 0.0452(5) 0.0268(4) 0.0327(5) 0.0109(3) 0.0240(4) 0.0124(4)
O1 0.0361(6) 0.0309(6) 0.0399(6) 0.0115(4) 0.0201(5) 0.0069(4)
O2 0.0368(6) 0.0303(5) 0.0327(5) -0.0030(4) 0.0243(5) -0.0055(4)
C1 0.0272(6) 0.0226(6) 0.0357(7) 0.0018(5) 0.0170(5) 0.0020(5)
C2 0.0614(11) 0.0334(8) 0.0758(14) 0.0151(8) 0.0530(11) 0.0196(8)
C3 0.0609(12) 0.0576(12) 0.0420(9) 0.0109(8) 0.0356(9) 0.0296(10)
C4 0.0391(8) 0.0277(7) 0.0357(7) 0.0032(6) 0.0263(6) 0.0033(6)
C5 0.0244(6) 0.0231(6) 0.0244(6) 0.0011(5) 0.0133(5) 0.0017(5)
C6 0.0241(6) 0.0211(6) 0.0211(6) 0.0024(4) 0.0105(5) 0.0025(4)
C7 0.0207(5) 0.0223(6) 0.0204(5) 0.0012(4) 0.0097(4) 0.0027(4)
C8 0.0254(6) 0.0218(6) 0.0251(6) -0.0029(5) 0.0124(5) -0.0003(5)
C9 0.0249(6) 0.0218(6) 0.0281(6) -0.0012(5) 0.0136(5) -0.0022(5)
C10 0.0226(6) 0.0249(6) 0.0221(6) 0.0008(5) 0.0115(5) 0.0004(5)
C11 0.0304(6) 0.0230(6) 0.0230(6) -0.0038(5) 0.0142(5) -0.0033(5)
C12 0.0255(6) 0.0210(5) 0.0229(6) -0.0004(5) 0.0119(5) -0.0020(5)
C13 0.0312(7) 0.0364(8) 0.0311(7) 0.0001(6) 0.0177(6) -0.0085(6)

loop_
_atom_type_symbol
_atom_type_description
_atom_type_scat_dispersion_real
_atom_type_scat_dispersion_imag
_atom_type_scat_source
C C 0.0033 0.0016 'International Tables Vol C Tables 4.2.6.8 and 6.1.1.4'
H H 0.0000 0.0000 'International Tables Vol C Tables 4.2.6.8 and 6.1.1.4'
F F 0.0171 0.0103 'International Tables Vol C Tables 4.2.6.8 and 6.1.1.4'
O O 0.0106 0.0060 'International Tables Vol C Tables 4.2.6.8 and 6.1.1.4'

loop_
_geom_angle_atom_site_label_1
_geom_angle_atom_site_label_2
_geom_angle_atom_site_label_3
_geom_angle
C10 O2 C13 117.47(11)
O1 C1 C2 124.73(14)
O1 C1 C5 128.06(13)
C5 C1 C2 107.06(12)
C1 C2 H2A 110.4
C1 C2 H2B 110.4
H2A C2 H2B 108.6
C3 C2 C1 106.64(14)
C3 C2 H2A 110.4
C3 C2 H2B 110.4
C2 C3 H3B 110.0
C2 C3 H3A 110.0
C2 C3 C4 108.55(13)
H3B C3 H3A 108.4
C4 C3 H3B 110.0
C4 C3 H3A 110.0
C3 C4 H4A 110.9
C3 C4 H4B 110.9
H4A C4 H4B 108.9
C5 C4 C3 104.39(12)
C5 C4 H4A 110.9
C5 C4 H4B 110.9
C1 C5 C4 109.24(11)
C6 C5 C1 125.28(12)
C6 C5 C4 125.15(12)
F1 C6 C7 111.45(10)
C5 C6 F1 116.35(11)
C5 C6 C7 132.19(12)
C8 C7 C6 120.98(12)
C8 C7 C12 119.44(12)
C12 C7 C6 119.46(12)
C7 C8 H8 119.6
C7 C8 C9 120.79(12)
C9 C8 H8 119.6
C8 C9 H9 120.3
C8 C9 C10 119.31(12)
C10 C9 H9 120.3
O2 C10 C9 124.66(12)
O2 C10 C11 115.16(11)
C9 C10 C11 120.17(12)
C10 C11 H11 119.9
C12 C11 C10 120.18(12)
C12 C11 H11 119.9
C7 C12 H12 119.9
C11 C12 C7 120.10(12)
C11 C12 H12 119.9
O2 C13 H13A 109.5
O2 C13 H13B 109.5
O2 C13 H13C 109.5
H13A C13 H13B 109.5
H13A C13 H13C 109.5
H13B C13 H13C 109.5

loop_
_geom_bond_atom_site_label_1
_geom_bond_atom_site_label_2
_geom_bond_distance
F1 C6 1.3692(15)
O1 C1 1.2164(18)
O2 C10 1.3643(15)
O2 C13 1.4301(18)
C1 C2 1.510(2)
C1 C5 1.4905(19)
C2 H2A 0.9900
C2 H2B 0.9900
C2 C3 1.477(3)
C3 H3B 0.9900
C3 H3A 0.9900
C3 C4 1.517(2)
C4 H4A 0.9900
C4 H4B 0.9900
C4 C5 1.5089(18)
C5 C6 1.3377(18)
C6 C7 1.4646(17)
C7 C8 1.3939(18)
C7 C12 1.4041(18)
C8 H8 0.9500
C8 C9 1.3961(18)
C9 H9 0.9500
C9 C10 1.3966(18)
C10 C11 1.4003(18)
C11 H11 0.9500
C11 C12 1.3854(17)
C12 H12 0.9500
C13 H13A 0.9800
C13 H13B 0.9800
C13 H13C 0.9800

loop_
_geom_torsion_atom_site_label_1
_geom_torsion_atom_site_label_2
_geom_torsion_atom_site_label_3
_geom_torsion_atom_site_label_4
_geom_torsion
F1 C6 C7 C8 -131.47(13)
F1 C6 C7 C12 44.44(16)
O1 C1 C2 C3 -171.48(18)
O1 C1 C5 C4 -176.06(15)
O1 C1 C5 C6 -2.4(3)
O2 C10 C11 C12 179.23(12)
C1 C2 C3 C4 -20.3(2)
C1 C5 C6 F1 -170.49(12)
C1 C5 C6 C7 10.6(2)
C2 C1 C5 C4 -0.32(18)
C2 C1 C5 C6 173.35(16)
C2 C3 C4 C5 19.7(2)
C3 C4 C5 C1 -11.62(18)
C3 C4 C5 C6 174.70(16)
C4 C5 C6 F1 2.2(2)
C4 C5 C6 C7 -176.70(14)
C5 C1 C2 C3 12.6(2)
C5 C6 C7 C8 47.5(2)
C5 C6 C7 C12 -136.62(16)
C6 C7 C8 C9 176.01(12)
C6 C7 C12 C11 -176.69(12)
C7 C8 C9 C10 0.7(2)
C8 C7 C12 C11 -0.7(2)
C8 C9 C10 O2 -179.74(12)
C8 C9 C10 C11 -0.8(2)
C9 C10 C11 C12 0.2(2)
C10 C11 C12 C7 0.6(2)
C12 C7 C8 C9 0.1(2)
C13 O2 C10 C9 -3.9(2)
C13 O2 C10 C11 177.16(12)
